data_7005851
loop_
_publ_author_name
'Sun, Yan-Qiong'
'Yang, Guo-Yu'

_publ_section_title
;
 Organic-inorganic hybrid materials constructed from inorganic
 lanthanide sulfate skeletons and organic 4,5-imidazoledicarboxylic
 acid.
;
_journal_issue 34
_journal_name_full 'Dalton transactions (Cambridge, England : 2003)'
_journal_page_first 3771
_journal_page_last 3781
_journal_paper_doi 10.1039/b706072f
_journal_year 2007
_chemical_formula_moiety 'C4 H5 Eu N2 O7 S'
_chemical_formula_sum 'C4 H5 Eu N2 O7 S'
_chemical_formula_weight 377.12
_chemical_name_systematic
;
?
;
_space_group_IT_number 14
_symmetry_cell_setting monoclinic
_symmetry_space_group_name_Hall '-P 2ybc'
_symmetry_space_group_name_H-M 'P 1 21/c 1'
_atom_sites_solution_hydrogens geom
_atom_sites_solution_primary direct
_atom_sites_solution_secondary difmap
_audit_creation_method SHELXL-97
_cell_angle_alpha 90.00
_cell_angle_beta 107.922(2)
_cell_angle_gamma 90.00
_cell_formula_units_Z 4
_cell_length_a 11.209(2)
_cell_length_b 6.5406(11)
_cell_length_c 12.203(2)
_cell_measurement_reflns_used 2968
_cell_measurement_temperature 293(2)
_cell_measurement_theta_max 27.4835
_cell_measurement_theta_min 1.7539
_cell_volume 851.2(3)
_computing_cell_refinement 'CrystalClear (Rigaku Corp., 2000)'
_computing_data_collection 'CrystalClear (Rigaku Corp., 2000)'
_computing_data_reduction 'CrystalClear (Rigaku Corp., 2000)'
_computing_structure_refinement 'SHELXL-97 (Sheldrick, 1997)'
_computing_structure_solution 'SHELXS-97 (Sheldrick, 1990)'
_diffrn_ambient_temperature 293(2)
_diffrn_detector_area_resol_mean 14.6306
_diffrn_measured_fraction_theta_full 0.997
_diffrn_measured_fraction_theta_max 0.997
_diffrn_measurement_device_type
;
Mercury70 (2x2 bin mode)
;
_diffrn_measurement_method CCD_Profile_fitting
_diffrn_radiation_monochromator 'Graphite Monochromator'
_diffrn_radiation_source 'Rotating Anode'
_diffrn_radiation_type MoK\a
_diffrn_radiation_wavelength 0.71073
_diffrn_reflns_av_R_equivalents 0.0178
_diffrn_reflns_av_sigmaI/netI 0.0179
_diffrn_reflns_limit_h_max 13
_diffrn_reflns_limit_h_min -14
_diffrn_reflns_limit_k_max 8
_diffrn_reflns_limit_k_min -7
_diffrn_reflns_limit_l_max 15
_diffrn_reflns_limit_l_min -15
_diffrn_reflns_number 6227
_diffrn_reflns_theta_full 27.48
_diffrn_reflns_theta_max 27.48
_diffrn_reflns_theta_min 1.91
_exptl_absorpt_coefficient_mu 7.635
_exptl_absorpt_correction_T_max 0.543
_exptl_absorpt_correction_T_min 0.416
_exptl_absorpt_correction_type multi-scan
_exptl_crystal_colour white
_exptl_crystal_density_diffrn 2.943
_exptl_crystal_density_method 'not measured'
_exptl_crystal_description prism
_exptl_crystal_F_000 712
_exptl_crystal_size_max 0.2300
_exptl_crystal_size_mid 0.1000
_exptl_crystal_size_min 0.0800
_refine_diff_density_max 0.932
_refine_diff_density_min -0.999
_refine_diff_density_rms 0.218
_refine_ls_extinction_method none
_refine_ls_goodness_of_fit_ref 1.351
_refine_ls_hydrogen_treatment constr
_refine_ls_matrix_type full
_refine_ls_number_parameters 136
_refine_ls_number_reflns 1946
_refine_ls_number_restraints 0
_refine_ls_restrained_S_all 1.351
_refine_ls_R_factor_all 0.0189
_refine_ls_R_factor_gt 0.0174
_refine_ls_shift/su_max 0.001
_refine_ls_shift/su_mean 0.000
_refine_ls_structure_factor_coef Fsqd
_refine_ls_weighting_details 'calc w=1/[\s^2^(Fo^2^)+(0.0355P)^2^+0.1842P] where P=(Fo^2^+2Fc^2^)/3'
_refine_ls_weighting_scheme calc
_refine_ls_wR_factor_gt 0.0639
_refine_ls_wR_factor_ref 0.0646
_reflns_number_gt 1853
_reflns_number_total 1946
_reflns_threshold_expression >2sigma(I)
_cod_data_source_file b706072f.txt
_cod_data_source_block eu
_cod_depositor_comments
;
The following automatic conversions were performed:
'_exptl_absorpt_correction_type' value 'Multi-scan' changed to
'multi-scan' according to
'/home/saulius/struct/CIF-dictionaries/cif_core.dic' dictionary named
'cif_core.dic' version 2.4.1 from 2010-06-29.

Automatic conversion script
Id: cif_fix_enum 1527 2010-12-29 10:47:43Z saulius 
;
_cod_original_sg_symbol_H-M P_1_21/c_1
_cod_database_code 7005851

loop_
_symmetry_equiv_pos_as_xyz
'x, y, z'
'-x, y+1/2, -z+1/2'
'-x, -y, -z'
'x, -y-1/2, z-1/2'

loop_
_atom_site_label
_atom_site_type_symbol
_atom_site_fract_x
_atom_site_fract_y
_atom_site_fract_z
_atom_site_U_iso_or_equiv
_atom_site_adp_type
_atom_site_occupancy
_atom_site_symmetry_multiplicity
_atom_site_calc_flag
_atom_site_refinement_flags
_atom_site_disorder_assembly
_atom_site_disorder_group
Eu Eu 0.161464(15) 0.14159(3) 0.605979(13) 0.00810(9) Uani 1 1 d . . .
S S -0.16314(8) 0.32110(14) 0.45557(8) 0.01219(19) Uani 1 1 d . . .
C1 C 0.5136(4) 0.2604(7) 0.4992(3) 0.0179(8) Uani 1 1 d . . .
H1A H 0.5474 0.2777 0.4391 0.022 Uiso 1 1 calc R . .
C2 C 0.4931(4) 0.2288(8) 0.6715(3) 0.0231(9) Uani 1 1 d . . .
H2A H 0.5136 0.2209 0.7513 0.028 Uiso 1 1 calc R . .
C3 C 0.3909(3) 0.2337(6) 0.4911(3) 0.0125(7) Uani 1 1 d . . .
C4 C 0.2756(3) 0.2231(6) 0.3916(3) 0.0115(7) Uani 1 1 d . . .
N1 N 0.5766(3) 0.2563(6) 0.6144(3) 0.0222(7) Uani 1 1 d . . .
H1B H 0.6563 0.2691 0.6451 0.027 Uiso 1 1 calc R . .
N2 N 0.3782(3) 0.2147(6) 0.6001(2) 0.0158(6) Uani 1 1 d . . .
O1 O 0.2818(3) 0.2769(5) 0.2946(2) 0.0177(6) Uani 1 1 d . . .
O2 O 0.1784(3) 0.1591(4) 0.4123(2) 0.0155(6) Uani 1 1 d . . .
O3 O -0.1344(3) 0.5017(5) 0.3979(2) 0.0213(6) Uani 1 1 d . . .
O4 O -0.1988(3) 0.3765(4) 0.5569(3) 0.0249(7) Uani 1 1 d . . .
O5 O -0.2617(3) 0.1958(4) 0.3734(3) 0.0194(6) Uani 1 1 d . . .
O6 O -0.0514(2) 0.1819(4) 0.4893(2) 0.0137(5) Uani 1 1 d . . .
O1W O 0.0422(3) 0.0239(5) 0.7252(2) 0.0269(7) Uani 1 1 d . . .
H11 H 0.0718 -0.0349 0.7897 0.080 Uiso 1 1 d R . .
H12 H -0.0202 -0.0405 0.6853 0.080 Uiso 1 1 d R . .

loop_
_atom_site_aniso_label
_atom_site_aniso_U_11
_atom_site_aniso_U_22
_atom_site_aniso_U_33
_atom_site_aniso_U_23
_atom_site_aniso_U_13
_atom_site_aniso_U_12
Eu 0.00807(12) 0.00823(13) 0.00700(12) -0.00009(5) 0.00083(8) -0.00011(6)
S 0.0093(4) 0.0087(4) 0.0162(4) -0.0011(3) 0.0004(3) 0.0011(3)
C1 0.0147(17) 0.024(2) 0.0155(17) 0.0008(15) 0.0050(14) -0.0014(16)
C2 0.021(2) 0.032(3) 0.0136(18) 0.0014(17) 0.0013(15) -0.0068(19)
C3 0.0122(16) 0.0153(19) 0.0092(16) 0.0020(14) 0.0023(13) 0.0010(14)
C4 0.0129(16) 0.0105(17) 0.0107(16) -0.0021(13) 0.0031(13) 0.0020(14)
N1 0.0107(15) 0.030(2) 0.0214(17) -0.0008(15) -0.0010(13) -0.0033(15)
N2 0.0129(15) 0.0245(18) 0.0083(14) 0.0007(13) 0.0007(12) -0.0037(14)
O1 0.0172(13) 0.0257(16) 0.0101(12) 0.0026(11) 0.0040(10) 0.0023(12)
O2 0.0124(13) 0.0230(15) 0.0091(12) -0.0014(10) 0.0002(10) -0.0037(10)
O3 0.0231(14) 0.0112(15) 0.0257(15) 0.0032(11) 0.0018(12) 0.0018(12)
O4 0.0257(17) 0.0255(17) 0.0265(16) -0.0102(12) 0.0123(14) -0.0007(13)
O5 0.0139(13) 0.0125(13) 0.0256(14) -0.0035(12) -0.0028(11) -0.0001(11)
O6 0.0093(12) 0.0107(12) 0.0175(13) -0.0003(10) -0.0009(10) 0.0027(10)
O1W 0.0232(15) 0.044(2) 0.0126(13) -0.0005(13) 0.0037(11) -0.0181(14)

loop_
_atom_type_symbol
_atom_type_description
_atom_type_scat_dispersion_real
_atom_type_scat_dispersion_imag
_atom_type_scat_source
C C 0.0033 0.0016 'International Tables Vol C Tables 4.2.6.8 and 6.1.1.4'
H H 0.0000 0.0000 'International Tables Vol C Tables 4.2.6.8 and 6.1.1.4'
N N 0.0061 0.0033 'International Tables Vol C Tables 4.2.6.8 and 6.1.1.4'
O O 0.0106 0.0060 'International Tables Vol C Tables 4.2.6.8 and 6.1.1.4'
S S 0.1246 0.1234 'International Tables Vol C Tables 4.2.6.8 and 6.1.1.4'
Eu Eu -0.1578 3.6682 'International Tables Vol C Tables 4.2.6.8 and 6.1.1.4'

loop_
_geom_angle_atom_site_label_1
_geom_angle_atom_site_label_2
_geom_angle_atom_site_label_3
_geom_angle
_geom_angle_site_symmetry_1
_geom_angle_site_symmetry_3
_geom_angle_publ_flag
O1 Eu O3 79.97(10) 4_566 3_566 ?
O1 Eu O1W 74.66(10) 4_566 . ?
O3 Eu O1W 103.86(12) 3_566 . ?
O1 Eu O6 136.73(10) 4_566 . ?
O3 Eu O6 77.26(10) 3_566 . ?
O1W Eu O6 75.79(10) . . ?
O1 Eu O2 138.64(10) 4_566 . ?
O3 Eu O2 88.94(10) 3_566 . ?
O1W Eu O2 146.51(9) . . ?
O6 Eu O2 77.17(10) . . ?
O1 Eu O5 89.82(10) 4_566 3_556 ?
O3 Eu O5 161.18(10) 3_566 3_556 ?
O1W Eu O5 88.39(12) . 3_556 ?
O6 Eu O5 120.16(9) . 3_556 ?
O2 Eu O5 88.39(10) . 3_556 ?
O1 Eu N2 73.38(10) 4_566 . ?
O3 Eu N2 85.98(11) 3_566 . ?
O1W Eu N2 144.23(10) . . ?
O6 Eu N2 139.82(10) . . ?
O2 Eu N2 66.14(10) . . ?
O5 Eu N2 75.91(11) 3_556 . ?
O1 Eu O6 133.64(10) 4_566 3_556 ?
O3 Eu O6 140.79(9) 3_566 3_556 ?
O1W Eu O6 74.14(10) . 3_556 ?
O6 Eu O6 64.15(10) . 3_556 ?
O2 Eu O6 76.50(9) . 3_556 ?
O5 Eu O6 56.01(9) 3_556 3_556 ?
N2 Eu O6 119.01(10) . 3_556 ?
O1 Eu S 114.39(8) 4_566 3_556 ?
O3 Eu S 165.47(7) 3_566 3_556 ?
O1W Eu S 83.10(9) . 3_556 ?
O6 Eu S 92.44(7) . 3_556 ?
O2 Eu S 78.68(7) . 3_556 ?
O5 Eu S 27.84(6) 3_556 3_556 ?
N2 Eu S 95.78(9) . 3_556 ?
O6 Eu S 28.45(6) 3_556 3_556 ?
O1 Eu Eu 146.72(7) 4_566 3_556 ?
O3 Eu Eu 110.22(7) 3_566 3_556 ?
O1W Eu Eu 72.14(7) . 3_556 ?
O6 Eu Eu 33.21(6) . 3_556 ?
O2 Eu Eu 74.40(7) . 3_556 ?
O5 Eu Eu 86.96(6) 3_556 3_556 ?
N2 Eu Eu 137.02(7) . 3_556 ?
O6 Eu Eu 30.94(6) 3_556 3_556 ?
S Eu Eu 59.284(17) 3_556 3_556 ?
O1 Eu H12 91.0 4_566 . ?
O3 Eu H12 109.2 3_566 . ?
O1W Eu H12 16.4 . . ?
O6 Eu H12 63.2 . . ?
O2 Eu H12 130.1 . . ?
O5 Eu H12 86.6 3_556 . ?
N2 Eu H12 156.3 . . ?
O6 Eu H12 59.9 3_556 . ?
S Eu H12 74.2 3_556 . ?
Eu Eu H12 55.8 3_556 . ?
O4 S O3 111.47(18) . . ?
O4 S O5 111.59(19) . . ?
O3 S O5 110.41(17) . . ?
O4 S O6 110.00(18) . . ?
O3 S O6 109.53(17) . . ?
O5 S O6 103.55(16) . . ?
O4 S Eu 117.98(13) . 3_556 ?
O3 S Eu 130.55(13) . 3_556 ?
O5 S Eu 50.34(11) . 3_556 ?
O6 S Eu 53.90(11) . 3_556 ?
C3 C1 N1 105.2(3) . . ?
C3 C1 H1A 127.4 . . ?
N1 C1 H1A 127.4 . . ?
N2 C2 N1 111.2(3) . . ?
N2 C2 H2A 124.4 . . ?
N1 C2 H2A 124.4 . . ?
C1 C3 N2 110.0(3) . . ?
C1 C3 C4 132.4(3) . . ?
N2 C3 C4 117.6(3) . . ?
O1 C4 O2 125.6(3) . . ?
O1 C4 C3 118.2(3) . . ?
O2 C4 C3 116.1(3) . . ?
C2 N1 C1 108.4(3) . . ?
C2 N1 H1B 125.8 . . ?
C1 N1 H1B 125.8 . . ?
C2 N2 C3 105.1(3) . . ?
C2 N2 Eu 139.0(3) . . ?
C3 N2 Eu 115.6(2) . . ?
C4 O1 Eu 143.8(2) . 4_565 ?
C4 O2 Eu 122.7(2) . . ?
S O3 Eu 140.02(19) . 3_566 ?
S O5 Eu 101.82(14) . 3_556 ?
S O6 Eu 145.86(16) . . ?
S O6 Eu 97.65(13) . 3_556 ?
Eu O6 Eu 115.85(10) . 3_556 ?
Eu O1W H11 125.5 . . ?
Eu O1W H12 109.5 . . ?
H11 O1W H12 109.4 . . ?

loop_
_geom_bond_atom_site_label_1
_geom_bond_atom_site_label_2
_geom_bond_distance
_geom_bond_site_symmetry_2
_geom_bond_publ_flag
Eu O1 2.344(3) 4_566 ?
Eu O3 2.351(3) 3_566 ?
Eu O1W 2.386(3) . ?
Eu O6 2.387(3) . ?
Eu O2 2.431(3) . ?
Eu O5 2.453(3) 3_556 ?
Eu N2 2.499(3) . ?
Eu O6 2.543(3) 3_556 ?
Eu S 3.1195(11) 3_556 ?
Eu Eu 4.1786(6) 3_556 ?
Eu H12 2.7778 . ?
S O4 1.457(3) . ?
S O3 1.460(3) . ?
S O5 1.489(3) . ?
S O6 1.500(3) . ?
S Eu 3.1195(11) 3_556 ?
C1 C3 1.361(5) . ?
C1 N1 1.366(5) . ?
C1 H1A 0.9300 . ?
C2 N2 1.318(5) . ?
C2 N1 1.340(5) . ?
C2 H2A 0.9300 . ?
C3 N2 1.385(4) . ?
C3 C4 1.478(5) . ?
C4 O1 1.256(4) . ?
C4 O2 1.264(5) . ?
N1 H1B 0.8600 . ?
O1 Eu 2.344(3) 4_565 ?
O3 Eu 2.351(3) 3_566 ?
O5 Eu 2.453(3) 3_556 ?
O6 Eu 2.543(3) 3_556 ?
O1W H11 0.8468 . ?
O1W H12 0.8336 . ?
